data_7052306
loop_
_publ_author_name
'Bhuvan Kumar, N. N.'
'Chakravarty, Manab'
'Kumara Swamy, K. C.'

_publ_section_title
;
 Structure and reactivity of tautomeric forms of zwitterionic species
 from the reaction of phosphorus(iii) compounds with electron deficient
 alkenes and alkynes
;
_journal_issue 11
_journal_name_full 'New Journal of Chemistry'
_journal_page_first 1614
_journal_paper_doi 10.1039/b605430g
_journal_volume 30
_journal_year 2006
_chemical_formula_sum 'C22 H44 N4 O4 P2'
_chemical_formula_weight 490.55
_chemical_name_systematic
;
?
;
_space_group_IT_number 9
_symmetry_cell_setting monoclinic
_symmetry_space_group_name_Hall 'C -2yc'
_symmetry_space_group_name_H-M 'C 1 c 1'
_atom_sites_solution_hydrogens geom
_atom_sites_solution_primary direct
_atom_sites_solution_secondary difmap
_audit_creation_method SHELXL-97
_cell_angle_alpha 90.00
_cell_angle_beta 106.530(2)
_cell_angle_gamma 90.00
_cell_formula_units_Z 4
_cell_length_a 17.7038(18)
_cell_length_b 9.5956(10)
_cell_length_c 17.7697(18)
_cell_measurement_temperature 296(2)
_cell_measurement_theta_max 24.62
_cell_measurement_theta_min 2.49
_cell_volume 2893.9(5)
_computing_cell_refinement 'Bruker SMART'
_computing_data_collection 'Bruker SMART'
_computing_data_reduction 'Bruker SAINT'
_computing_molecular_graphics 'Bruker SHELXTL'
_computing_publication_material 'Bruker SHELXTL'
_computing_structure_refinement 'SHELXL-97 (Sheldrick, 1997)'
_computing_structure_solution 'SHELXS-97 (Sheldrick, 1990)'
_diffrn_ambient_temperature 296(2)
_diffrn_measured_fraction_theta_full 0.998
_diffrn_measured_fraction_theta_max 0.998
_diffrn_measurement_device_type 'CCD area detector'
_diffrn_measurement_method 'phi and omega scans'
_diffrn_radiation_monochromator graphite
_diffrn_radiation_source 'fine-focus sealed tube'
_diffrn_radiation_type MoK\a
_diffrn_radiation_wavelength 0.71073
_diffrn_reflns_av_R_equivalents 0.0238
_diffrn_reflns_av_sigmaI/netI 0.0317
_diffrn_reflns_limit_h_max 20
_diffrn_reflns_limit_h_min -20
_diffrn_reflns_limit_k_max 11
_diffrn_reflns_limit_k_min -11
_diffrn_reflns_limit_l_max 21
_diffrn_reflns_limit_l_min -21
_diffrn_reflns_number 13294
_diffrn_reflns_theta_full 25.00
_diffrn_reflns_theta_max 25.00
_diffrn_reflns_theta_min 2.39
_diffrn_standards_decay_% 0
_diffrn_standards_interval_count 'not applicable'
_diffrn_standards_interval_time 'not applicable'
_diffrn_standards_number 'not applicable'
_exptl_absorpt_coefficient_mu 0.181
_exptl_absorpt_correction_T_max 0.9613
_exptl_absorpt_correction_T_min 0.9263
_exptl_absorpt_correction_type empirical
_exptl_absorpt_process_details 'SADABS, Sheldrick (1996)'
_exptl_crystal_colour colourless
_exptl_crystal_density_diffrn 1.126
_exptl_crystal_density_method 'not measured'
_exptl_crystal_description needles
_exptl_crystal_F_000 1064
_exptl_crystal_size_max 0.43
_exptl_crystal_size_mid 0.32
_exptl_crystal_size_min 0.22
_refine_diff_density_max 0.616
_refine_diff_density_min -0.268
_refine_diff_density_rms 0.067
_refine_ls_abs_structure_details 'Flack H D (1983), Acta Cryst. A39, 876-881'
_refine_ls_abs_structure_Flack 0.03(13)
_refine_ls_extinction_method none
_refine_ls_goodness_of_fit_ref 1.053
_refine_ls_hydrogen_treatment constr
_refine_ls_matrix_type full
_refine_ls_number_parameters 300
_refine_ls_number_reflns 5050
_refine_ls_number_restraints 2
_refine_ls_restrained_S_all 1.053
_refine_ls_R_factor_all 0.0697
_refine_ls_R_factor_gt 0.0647
_refine_ls_shift/su_max 0.000
_refine_ls_shift/su_mean 0.000
_refine_ls_structure_factor_coef Fsqd
_refine_ls_weighting_details 'calc w=1/[\s^2^(Fo^2^)+(0.1409P)^2^+0.7761P] where P=(Fo^2^+2Fc^2^)/3'
_refine_ls_weighting_scheme calc
_refine_ls_wR_factor_gt 0.1817
_refine_ls_wR_factor_ref 0.1880
_reflns_number_gt 4604
_reflns_number_total 5050
_reflns_threshold_expression >2sigma(I)
_cod_data_source_file b605430g.txt
_cod_data_source_block compd6
_cod_depositor_comments
;
The following automatic conversions were performed:
'_symmetry_cell_setting' value 'Monoclinic' changed to 'monoclinic'
according to '/home/saulius/struct/CIF-dictionaries/cif_core.dic'
dictionary named 'cif_core.dic' version 2.4.1 from 2010-06-29.

Automatic conversion script
Id: cif_fix_enum 1527 2010-12-29 10:47:43Z saulius 
;
_cod_original_sg_symbol_H-M Cc
_cod_database_code 7052306

loop_
_symmetry_equiv_pos_as_xyz
'x, y, z'
'x, -y, z+1/2'
'x+1/2, y+1/2, z'
'x+1/2, -y+1/2, z+1/2'

loop_
_atom_site_label
_atom_site_type_symbol
_atom_site_fract_x
_atom_site_fract_y
_atom_site_fract_z
_atom_site_U_iso_or_equiv
_atom_site_adp_type
_atom_site_occupancy
_atom_site_symmetry_multiplicity
_atom_site_calc_flag
_atom_site_refinement_flags
_atom_site_disorder_assembly
_atom_site_disorder_group
P1 P 0.95116(5) 0.05562(9) 0.52614(5) 0.0454(2) Uani 1 1 d . . .
P2 P 1.05327(6) 0.20444(10) 0.62237(6) 0.0528(3) Uani 1 1 d . . .
N1 N 0.9580(2) 0.2178(3) 0.5563(2) 0.0524(8) Uani 1 1 d . . .
N2 N 1.03052(19) 0.0281(3) 0.60084(19) 0.0501(7) Uani 1 1 d . . .
N3 N 0.8655(2) -0.0264(4) 0.5251(2) 0.0603(8) Uani 1 1 d . . .
N4 N 1.0474(2) 0.2257(4) 0.7114(2) 0.0667(10) Uani 1 1 d . . .
H4 H 1.0117 0.1787 0.7244 0.080 Uiso 1 1 calc R . .
O1 O 1.0013(3) 0.0238(6) 0.3260(2) 0.1098(17) Uani 1 1 d . . .
O2 O 1.0571(2) 0.1419(5) 0.4379(2) 0.0893(13) Uani 1 1 d . . .
O3 O 0.9002(3) -0.2145(4) 0.3854(3) 0.0915(11) Uani 1 1 d . . .
O4 O 0.7592(3) -0.1176(7) 0.4297(3) 0.1171(18) Uani 1 1 d . . .
C1 C 0.9208(4) 0.3495(5) 0.5182(4) 0.0881(17) Uani 1 1 d . . .
C2 C 0.8931(8) 0.4304(9) 0.5809(8) 0.167(5) Uani 1 1 d . . .
H2A H 0.9277 0.5079 0.5994 0.251 Uiso 1 1 calc R . .
H2B H 0.8941 0.3695 0.6240 0.251 Uiso 1 1 calc R . .
H2C H 0.8405 0.4639 0.5582 0.251 Uiso 1 1 calc R . .
C3 C 0.9771(7) 0.4359(8) 0.4935(7) 0.149(4) Uani 1 1 d . . .
H3A H 0.9920 0.3902 0.4519 0.223 Uiso 1 1 calc R . .
H3B H 1.0230 0.4503 0.5372 0.223 Uiso 1 1 calc R . .
H3C H 0.9534 0.5243 0.4754 0.223 Uiso 1 1 calc R . .
C4 C 0.8507(6) 0.3144(8) 0.4491(7) 0.176(6) Uani 1 1 d . . .
H4A H 0.8212 0.2402 0.4634 0.264 Uiso 1 1 calc R . .
H4B H 0.8689 0.2856 0.4055 0.264 Uiso 1 1 calc R . .
H4C H 0.8177 0.3951 0.4347 0.264 Uiso 1 1 calc R . .
C5 C 1.0867(3) -0.0920(6) 0.6161(3) 0.0755(13) Uani 1 1 d . . .
C6 C 1.1481(6) -0.0724(12) 0.5721(8) 0.155(4) Uani 1 1 d . . .
H6A H 1.1875 -0.1438 0.5874 0.232 Uiso 1 1 calc R . .
H6B H 1.1724 0.0174 0.5845 0.232 Uiso 1 1 calc R . .
H6C H 1.1232 -0.0782 0.5166 0.232 Uiso 1 1 calc R . .
C7 C 1.0444(7) -0.2215(7) 0.5895(9) 0.174(6) Uani 1 1 d . . .
H7A H 1.0810 -0.2921 0.5844 0.262 Uiso 1 1 calc R . .
H7B H 1.0063 -0.2066 0.5395 0.262 Uiso 1 1 calc R . .
H7C H 1.0179 -0.2510 0.6270 0.262 Uiso 1 1 calc R . .
C8 C 1.1264(7) -0.0932(13) 0.7003(5) 0.176(6) Uani 1 1 d . . .
H8A H 1.1545 -0.0073 0.7151 0.264 Uiso 1 1 calc R . .
H8B H 1.1627 -0.1698 0.7125 0.264 Uiso 1 1 calc R . .
H8C H 1.0879 -0.1034 0.7287 0.264 Uiso 1 1 calc R . .
C9 C 0.8259(3) -0.0403(5) 0.5894(3) 0.0678(12) Uani 1 1 d . . .
C10 C 0.7454(4) 0.0356(9) 0.5643(5) 0.105(2) Uani 1 1 d . . .
H10A H 0.7215 0.0323 0.6065 0.158 Uiso 1 1 calc R . .
H10B H 0.7115 -0.0095 0.5189 0.158 Uiso 1 1 calc R . .
H10C H 0.7532 0.1309 0.5520 0.158 Uiso 1 1 calc R . .
C11 C 0.8115(5) -0.1915(8) 0.6005(5) 0.113(2) Uani 1 1 d . . .
H11A H 0.8602 -0.2357 0.6279 0.170 Uiso 1 1 calc R . .
H11B H 0.7905 -0.2349 0.5502 0.170 Uiso 1 1 calc R . .
H11C H 0.7744 -0.2009 0.6305 0.170 Uiso 1 1 calc R . .
C12 C 0.8743(4) 0.0317(8) 0.6638(4) 0.097(2) Uani 1 1 d . . .
H12A H 0.9268 -0.0055 0.6788 0.146 Uiso 1 1 calc R . .
H12B H 0.8504 0.0162 0.7053 0.146 Uiso 1 1 calc R . .
H12C H 0.8763 0.1300 0.6543 0.146 Uiso 1 1 calc R . .
C13 C 1.0979(4) 0.3187(7) 0.7726(3) 0.0867(16) Uani 1 1 d . . .
C14 C 1.1405(9) 0.4199(16) 0.7397(6) 0.224(9) Uani 1 1 d . . .
H14A H 1.1694 0.4812 0.7805 0.336 Uiso 1 1 calc R . .
H14B H 1.1038 0.4733 0.7000 0.336 Uiso 1 1 calc R . .
H14C H 1.1764 0.3724 0.7170 0.336 Uiso 1 1 calc R . .
C15 C 1.0464(9) 0.3792(19) 0.8162(10) 0.234(10) Uani 1 1 d . . .
H15A H 1.0110 0.3090 0.8246 0.351 Uiso 1 1 calc R . .
H15B H 1.0166 0.4546 0.7865 0.351 Uiso 1 1 calc R . .
H15C H 1.0780 0.4135 0.8659 0.351 Uiso 1 1 calc R . .
C16 C 1.1523(14) 0.2306(17) 0.8328(9) 0.317(17) Uani 1 1 d . . .
H16A H 1.1960 0.2860 0.8620 0.476 Uiso 1 1 calc R . .
H16B H 1.1713 0.1555 0.8075 0.476 Uiso 1 1 calc R . .
H16C H 1.1248 0.1935 0.8678 0.476 Uiso 1 1 calc R . .
C17 C 0.9476(3) 0.0084(6) 0.4332(2) 0.0645(11) Uani 1 1 d . . .
C18 C 1.0017(3) 0.0541(6) 0.3929(3) 0.0759(15) Uani 1 1 d . . .
C19 C 1.1150(5) 0.1892(11) 0.4042(5) 0.132(3) Uani 1 1 d . . .
H19A H 1.0903 0.2355 0.3555 0.198 Uiso 1 1 calc R . .
H19B H 1.1451 0.1114 0.3946 0.198 Uiso 1 1 calc R . .
H19C H 1.1494 0.2532 0.4394 0.198 Uiso 1 1 calc R . .
C20 C 0.8783(3) -0.0773(6) 0.3961(3) 0.0734(13) Uani 1 1 d . . .
H20 H 0.8502 -0.0370 0.3451 0.088 Uiso 1 1 calc R . .
C21 C 0.8396(6) -0.2895(8) 0.3286(5) 0.124(3) Uani 1 1 d . . .
H21A H 0.7906 -0.2403 0.3192 0.186 Uiso 1 1 calc R . .
H21B H 0.8341 -0.3810 0.3483 0.186 Uiso 1 1 calc R . .
H21C H 0.8536 -0.2971 0.2804 0.186 Uiso 1 1 calc R . .
C22 C 0.8260(3) -0.0754(6) 0.4488(3) 0.0775(14) Uani 1 1 d . . .

loop_
_atom_site_aniso_label
_atom_site_aniso_U_11
_atom_site_aniso_U_22
_atom_site_aniso_U_33
_atom_site_aniso_U_23
_atom_site_aniso_U_13
_atom_site_aniso_U_12
P1 0.0456(5) 0.0442(4) 0.0468(5) -0.0067(4) 0.0137(3) -0.0086(4)
P2 0.0508(5) 0.0574(6) 0.0475(5) -0.0070(4) 0.0095(4) -0.0129(4)
N1 0.0543(17) 0.0418(16) 0.0550(18) -0.0015(12) 0.0056(14) -0.0037(13)
N2 0.0509(16) 0.0462(16) 0.0518(18) -0.0007(13) 0.0123(14) 0.0017(13)
N3 0.0594(19) 0.0639(19) 0.066(2) -0.0160(16) 0.0307(16) -0.0192(16)
N4 0.064(2) 0.077(2) 0.057(2) -0.0139(18) 0.0140(17) -0.0264(18)
O1 0.107(3) 0.168(4) 0.065(2) -0.043(2) 0.041(2) -0.070(3)
O2 0.084(2) 0.123(3) 0.0648(19) -0.0242(19) 0.0279(17) -0.062(2)
O3 0.083(2) 0.096(3) 0.095(3) -0.030(2) 0.023(2) -0.025(2)
O4 0.083(3) 0.178(5) 0.093(3) -0.035(3) 0.029(2) -0.067(3)
C1 0.097(4) 0.053(3) 0.096(4) 0.014(3) -0.002(3) 0.014(3)
C2 0.220(12) 0.086(5) 0.203(11) 0.004(6) 0.072(9) 0.079(6)
C3 0.175(9) 0.071(4) 0.174(9) 0.047(5) 0.005(7) -0.017(5)
C4 0.148(8) 0.084(5) 0.209(11) 0.034(6) -0.090(8) 0.009(5)
C5 0.072(3) 0.071(3) 0.084(3) 0.003(3) 0.023(2) 0.017(2)
C6 0.151(8) 0.151(8) 0.198(10) 0.026(7) 0.108(8) 0.067(7)
C7 0.150(8) 0.053(3) 0.271(15) -0.020(5) -0.019(8) 0.026(4)
C8 0.185(10) 0.205(10) 0.105(6) 0.024(6) -0.013(6) 0.136(9)
C9 0.065(3) 0.077(3) 0.074(3) -0.015(2) 0.040(2) -0.019(2)
C10 0.068(3) 0.134(6) 0.127(6) -0.005(4) 0.049(4) 0.002(3)
C11 0.135(6) 0.099(4) 0.134(6) 0.017(4) 0.084(6) -0.017(4)
C12 0.095(4) 0.136(6) 0.074(3) -0.023(3) 0.047(3) -0.033(4)
C13 0.096(4) 0.103(4) 0.057(3) -0.024(3) 0.016(3) -0.031(3)
C14 0.267(14) 0.307(17) 0.115(6) -0.099(9) 0.080(8) -0.230(15)
C15 0.200(12) 0.285(18) 0.250(15) -0.207(16) 0.118(12) -0.106(13)
C16 0.42(3) 0.168(11) 0.194(15) -0.025(10) -0.191(19) -0.018(15)
C17 0.061(2) 0.085(3) 0.052(2) -0.031(2) 0.0244(18) -0.031(2)
C18 0.076(3) 0.108(4) 0.047(2) -0.017(2) 0.024(2) -0.044(3)
C19 0.120(5) 0.185(8) 0.104(5) -0.030(5) 0.052(4) -0.102(6)
C20 0.076(3) 0.086(3) 0.064(2) -0.024(2) 0.028(2) -0.039(3)
C21 0.151(7) 0.109(5) 0.107(5) -0.041(4) 0.027(5) -0.069(5)
C22 0.066(3) 0.091(3) 0.075(3) -0.010(3) 0.020(2) -0.032(3)

loop_
_atom_type_symbol
_atom_type_description
_atom_type_scat_dispersion_real
_atom_type_scat_dispersion_imag
_atom_type_scat_source
C C 0.0033 0.0016 'International Tables Vol C Tables 4.2.6.8 and 6.1.1.4'
H H 0.0000 0.0000 'International Tables Vol C Tables 4.2.6.8 and 6.1.1.4'
N N 0.0061 0.0033 'International Tables Vol C Tables 4.2.6.8 and 6.1.1.4'
O O 0.0106 0.0060 'International Tables Vol C Tables 4.2.6.8 and 6.1.1.4'
P P 0.1023 0.0942 'International Tables Vol C Tables 4.2.6.8 and 6.1.1.4'

loop_
_geom_angle_atom_site_label_1
_geom_angle_atom_site_label_2
_geom_angle_atom_site_label_3
_geom_angle
_geom_angle_site_symmetry_1
_geom_angle_site_symmetry_3
_geom_angle_publ_flag
N1 P1 N2 85.58(17) . . ?
N1 P1 C17 123.4(2) . . ?
N2 P1 C17 121.7(2) . . ?
N1 P1 N3 115.16(18) . . ?
N2 P1 N3 118.97(19) . . ?
C17 P1 N3 94.57(18) . . ?
N4 P2 N2 104.98(18) . . ?
N4 P2 N1 108.95(19) . . ?
N2 P2 N1 78.97(15) . . ?
C1 N1 P1 132.3(3) . . ?
C1 N1 P2 125.3(3) . . ?
P1 N1 P2 96.65(17) . . ?
C5 N2 P1 129.6(3) . . ?
C5 N2 P2 127.1(3) . . ?
P1 N2 P2 96.34(16) . . ?
C22 N3 C9 119.1(4) . . ?
C22 N3 P1 111.1(3) . . ?
C9 N3 P1 129.6(3) . . ?
C13 N4 P2 126.4(3) . . ?
C13 N4 H4 116.8 . . ?
P2 N4 H4 116.8 . . ?
C18 O2 C19 116.2(4) . . ?
C20 O3 C21 112.6(5) . . ?
C3 C1 N1 111.5(6) . . ?
C3 C1 C4 110.9(8) . . ?
N1 C1 C4 109.4(5) . . ?
C3 C1 C2 108.4(8) . . ?
N1 C1 C2 106.6(6) . . ?
C4 C1 C2 109.9(8) . . ?
C1 C2 H2A 109.5 . . ?
C1 C2 H2B 109.5 . . ?
H2A C2 H2B 109.5 . . ?
C1 C2 H2C 109.5 . . ?
H2A C2 H2C 109.5 . . ?
H2B C2 H2C 109.5 . . ?
C1 C3 H3A 109.5 . . ?
C1 C3 H3B 109.5 . . ?
H3A C3 H3B 109.5 . . ?
C1 C3 H3C 109.5 . . ?
H3A C3 H3C 109.5 . . ?
H3B C3 H3C 109.5 . . ?
C1 C4 H4A 109.5 . . ?
C1 C4 H4B 109.5 . . ?
H4A C4 H4B 109.5 . . ?
C1 C4 H4C 109.5 . . ?
H4A C4 H4C 109.5 . . ?
H4B C4 H4C 109.5 . . ?
C7 C5 C8 112.2(9) . . ?
C7 C5 N2 110.1(5) . . ?
C8 C5 N2 107.0(5) . . ?
C7 C5 C6 108.4(9) . . ?
C8 C5 C6 108.8(9) . . ?
N2 C5 C6 110.3(5) . . ?
C5 C6 H6A 109.5 . . ?
C5 C6 H6B 109.5 . . ?
H6A C6 H6B 109.5 . . ?
C5 C6 H6C 109.5 . . ?
H6A C6 H6C 109.5 . . ?
H6B C6 H6C 109.5 . . ?
C5 C7 H7A 109.5 . . ?
C5 C7 H7B 109.5 . . ?
H7A C7 H7B 109.5 . . ?
C5 C7 H7C 109.5 . . ?
H7A C7 H7C 109.5 . . ?
H7B C7 H7C 109.5 . . ?
C5 C8 H8A 109.5 . . ?
C5 C8 H8B 109.5 . . ?
H8A C8 H8B 109.5 . . ?
C5 C8 H8C 109.5 . . ?
H8A C8 H8C 109.5 . . ?
H8B C8 H8C 109.5 . . ?
C11 C9 N3 108.6(4) . . ?
C11 C9 C12 113.7(6) . . ?
N3 C9 C12 110.5(4) . . ?
C11 C9 C10 108.4(5) . . ?
N3 C9 C10 109.2(5) . . ?
C12 C9 C10 106.4(5) . . ?
C9 C10 H10A 109.5 . . ?
C9 C10 H10B 109.5 . . ?
H10A C10 H10B 109.5 . . ?
C9 C10 H10C 109.5 . . ?
H10A C10 H10C 109.5 . . ?
H10B C10 H10C 109.5 . . ?
C9 C11 H11A 109.5 . . ?
C9 C11 H11B 109.5 . . ?
H11A C11 H11B 109.5 . . ?
C9 C11 H11C 109.5 . . ?
H11A C11 H11C 109.5 . . ?
H11B C11 H11C 109.5 . . ?
C9 C12 H12A 109.5 . . ?
C9 C12 H12B 109.5 . . ?
H12A C12 H12B 109.5 . . ?
C9 C12 H12C 109.5 . . ?
H12A C12 H12C 109.5 . . ?
H12B C12 H12C 109.5 . . ?
C14 C13 C15 114.7(11) . . ?
C14 C13 C16 111.5(12) . . ?
C15 C13 C16 102.6(14) . . ?
C14 C13 N4 112.2(5) . . ?
C15 C13 N4 106.8(6) . . ?
C16 C13 N4 108.5(7) . . ?
C13 C14 H14A 109.5 . . ?
C13 C14 H14B 109.5 . . ?
H14A C14 H14B 109.5 . . ?
C13 C14 H14C 109.5 . . ?
H14A C14 H14C 109.5 . . ?
H14B C14 H14C 109.5 . . ?
C13 C15 H15A 109.5 . . ?
C13 C15 H15B 109.5 . . ?
H15A C15 H15B 109.5 . . ?
C13 C15 H15C 109.5 . . ?
H15A C15 H15C 109.5 . . ?
H15B C15 H15C 109.5 . . ?
C13 C16 H16A 109.5 . . ?
C13 C16 H16B 109.5 . . ?
H16A C16 H16B 109.5 . . ?
C13 C16 H16C 109.5 . . ?
H16A C16 H16C 109.5 . . ?
H16B C16 H16C 109.5 . . ?
C18 C17 C20 123.0(4) . . ?
C18 C17 P1 124.5(3) . . ?
C20 C17 P1 112.4(3) . . ?
O1 C18 O2 121.4(4) . . ?
O1 C18 C17 126.9(4) . . ?
O2 C18 C17 111.7(4) . . ?
O2 C19 H19A 109.5 . . ?
O2 C19 H19B 109.5 . . ?
H19A C19 H19B 109.5 . . ?
O2 C19 H19C 109.5 . . ?
H19A C19 H19C 109.5 . . ?
H19B C19 H19C 109.5 . . ?
O3 C20 C17 111.0(5) . . ?
O3 C20 C22 109.9(5) . . ?
C17 C20 C22 107.5(4) . . ?
O3 C20 H20 109.5 . . ?
C17 C20 H20 109.5 . . ?
C22 C20 H20 109.5 . . ?
O3 C21 H21A 109.5 . . ?
O3 C21 H21B 109.5 . . ?
H21A C21 H21B 109.5 . . ?
O3 C21 H21C 109.5 . . ?
H21A C21 H21C 109.5 . . ?
H21B C21 H21C 109.5 . . ?
O4 C22 N3 123.9(5) . . ?
O4 C22 C20 123.7(5) . . ?
N3 C22 C20 112.3(4) . . ?

loop_
_geom_bond_atom_site_label_1
_geom_bond_atom_site_label_2
_geom_bond_distance
_geom_bond_site_symmetry_2
_geom_bond_publ_flag
P1 N1 1.639(3) . ?
P1 N2 1.657(3) . ?
P1 C17 1.697(4) . ?
P1 N3 1.704(3) . ?
P2 N4 1.626(4) . ?
P2 N2 1.756(3) . ?
P2 N1 1.765(3) . ?
N1 C1 1.495(6) . ?
N2 C5 1.496(6) . ?
N3 C22 1.417(6) . ?
N3 C9 1.508(5) . ?
N4 C13 1.492(6) . ?
N4 H4 0.8600 . ?
O1 C18 1.221(6) . ?
O2 C18 1.365(5) . ?
O2 C19 1.403(7) . ?
O3 C20 1.401(7) . ?
O3 C21 1.440(7) . ?
O4 C22 1.204(6) . ?
C1 C3 1.456(12) . ?
C1 C4 1.514(10) . ?
C1 C2 1.547(13) . ?
C2 H2A 0.9600 . ?
C2 H2B 0.9600 . ?
C2 H2C 0.9600 . ?
C3 H3A 0.9600 . ?
C3 H3B 0.9600 . ?
C3 H3C 0.9600 . ?
C4 H4A 0.9600 . ?
C4 H4B 0.9600 . ?
C4 H4C 0.9600 . ?
C5 C7 1.459(10) . ?
C5 C8 1.461(10) . ?
C5 C6 1.520(11) . ?
C6 H6A 0.9600 . ?
C6 H6B 0.9600 . ?
C6 H6C 0.9600 . ?
C7 H7A 0.9600 . ?
C7 H7B 0.9600 . ?
C7 H7C 0.9600 . ?
C8 H8A 0.9600 . ?
C8 H8B 0.9600 . ?
C8 H8C 0.9600 . ?
C9 C11 1.496(8) . ?
C9 C12 1.522(8) . ?
C9 C10 1.549(8) . ?
C10 H10A 0.9600 . ?
C10 H10B 0.9600 . ?
C10 H10C 0.9600 . ?
C11 H11A 0.9600 . ?
C11 H11B 0.9600 . ?
C11 H11C 0.9600 . ?
C12 H12A 0.9600 . ?
C12 H12B 0.9600 . ?
C12 H12C 0.9600 . ?
C13 C14 1.451(11) . ?
C13 C15 1.472(13) . ?
C13 C16 1.483(16) . ?
C14 H14A 0.9600 . ?
C14 H14B 0.9600 . ?
C14 H14C 0.9600 . ?
C15 H15A 0.9600 . ?
C15 H15B 0.9600 . ?
C15 H15C 0.9600 . ?
C16 H16A 0.9600 . ?
C16 H16B 0.9600 . ?
C16 H16C 0.9600 . ?
C17 C18 1.417(6) . ?
C17 C20 1.469(6) . ?
C19 H19A 0.9600 . ?
C19 H19B 0.9600 . ?
C19 H19C 0.9600 . ?
C20 C22 1.492(8) . ?
C20 H20 0.9800 . ?
C21 H21A 0.9600 . ?
C21 H21B 0.9600 . ?
C21 H21C 0.9600 . ?
